data_7204446
loop_
_publ_author_name
'Suzuki, Takanori'
'Yamamoto, Rie'
'Higuchi, Hiroki'
'Hirota, Erika'
'Ohkita, Masakazu'
'Tsuji, Takashi'

_publ_section_title
;
 Electrochiroptical response of a hexaarylethane derivative with a
 helical ??-skeleton: drastic UV???Vis and CD spectral changes upon
 electrolysis of
 4???,5???-dibromodispiro[xanthene-9,9???(9???H,10???H)-phenanthrene-10???,9???-xanthene]
;
_journal_issue 11
_journal_name_full 'Journal of the Chemical Society, Perkin Transactions 2'
_journal_page_first 1937
_journal_paper_doi 10.1039/b204515j
_journal_year 2002
_chemical_formula_moiety 'C38 H22 Br2 O2 '
_chemical_formula_sum 'C38 H22 Br2 O2'
_chemical_formula_weight 670.40
_space_group_IT_number 14
_symmetry_cell_setting monoclinic
_symmetry_Int_Tables_number 14
_symmetry_space_group_name_Hall '-P 2ybc'
_symmetry_space_group_name_H-M 'P 1 21/c 1'
_audit_creation_date 'Tue Feb 12 15:48:50 2002'
_audit_creation_method 'by teXsan'
_cell_angle_alpha 90
_cell_angle_beta 111.351(8)
_cell_angle_gamma 90
_cell_formula_units_Z 4
_cell_length_a 12.462(6)
_cell_length_b 15.613(7)
_cell_length_c 15.042(7)
_cell_measurement_reflns_used 7265
_cell_measurement_temperature 153.1
_cell_measurement_theta_max 27.5
_cell_measurement_theta_min 3.1
_cell_volume 2726(2)
_computing_cell_refinement CRYSTALCLEAR
_computing_data_collection CRYSTALCLEAR
_computing_data_reduction 'teXsan Ver. 1.11'
_computing_publication_material 'teXsan Ver. 1.11'
_computing_structure_refinement 'teXsan Ver. 1.10'
_computing_structure_solution SIR92
_diffrn_detector_area_resol_mean 14.62
_diffrn_measured_fraction_theta_full 0.9877
_diffrn_measured_fraction_theta_max 0.9877
_diffrn_measurement_device_type 'Rigaku/MSC Mercury CCD'
_diffrn_measurement_method \w
_diffrn_radiation_type 'Mo K\a'
_diffrn_radiation_wavelength 0.7107
_diffrn_reflns_av_R_equivalents 0.044
_diffrn_reflns_limit_h_max 12
_diffrn_reflns_limit_h_min -16
_diffrn_reflns_limit_k_max 19
_diffrn_reflns_limit_k_min -20
_diffrn_reflns_limit_l_max 19
_diffrn_reflns_limit_l_min -19
_diffrn_reflns_number 352
_diffrn_reflns_theta_full 27.49
_diffrn_reflns_theta_max 27.49
_exptl_absorpt_coefficient_mu 3.019
_exptl_absorpt_correction_T_max 0.636
_exptl_absorpt_correction_T_min 0.636
_exptl_absorpt_correction_type none
_exptl_crystal_colour Colorless
_exptl_crystal_density_diffrn 1.633
_exptl_crystal_density_method 'not measured'
_exptl_crystal_description Needle
_exptl_crystal_size_max 0.400
_exptl_crystal_size_mid 0.150
_exptl_crystal_size_min 0.150
_refine_diff_density_max 0.46
_refine_diff_density_min -0.45
_refine_ls_extinction_method none
_refine_ls_goodness_of_fit_ref 0.950
_refine_ls_hydrogen_treatment noref
_refine_ls_number_parameters 379
_refine_ls_number_reflns 3567
_refine_ls_R_factor_gt 0.0361
_refine_ls_shift/su_max 0.0009
_refine_ls_structure_factor_coef F
_refine_ls_weighting_details 'w = 1/[\s^2^(Fo) + 0.00063|Fo|^2^]'
_refine_ls_weighting_scheme calc
_refine_ls_wR_factor_ref 0.0426
_reflns_number_gt 3567
_reflns_number_total 6174
_reflns_threshold_expression F^2^>3.0\s(F^2^)
_cod_data_source_file b204515j.txt
_cod_data_source_block 011025
_cod_original_cell_volume 2725(2)
_cod_original_formula_sum 'C38 H22 Br2 O2 '
_cod_database_code 7204446

loop_
_symmetry_equiv_pos_as_xyz
x,y,z
-x,1/2+y,1/2-z
-x,-y,-z
x,1/2-y,1/2+z

loop_
_atom_site_label
_atom_site_type_symbol
_atom_site_fract_x
_atom_site_fract_y
_atom_site_fract_z
_atom_site_U_iso_or_equiv
_atom_site_adp_type
_atom_site_occupancy
_atom_site_calc_flag
_atom_site_refinement_flags
_atom_site_disorder_assembly
_atom_site_disorder_group
Br(1) Br 0.62954(4) 0.30791(3) 0.48846(3) 0.0276(1) Uani 1.00 d . . .
Br(2) Br 0.46070(4) 0.46513(3) 0.34703(3) 0.0279(1) Uani 1.00 d . . .
O(1) O 0.0221(2) 0.1164(2) 0.1048(2) 0.0211(8) Uani 1.00 d . . .
O(2) O 0.1139(2) 0.0190(2) 0.3587(2) 0.0227(8) Uani 1.00 d . . .
C(1) C 0.4184(3) 0.2594(3) 0.3354(3) 0.013(1) Uani 1.00 d . . .
C(2) C 0.3636(3) 0.2010(3) 0.2631(3) 0.015(1) Uani 1.00 d . . .
C(3) C 0.4219(4) 0.1680(3) 0.2072(3) 0.018(1) Uani 1.00 d . . .
C(4) C 0.5377(4) 0.1838(3) 0.2310(3) 0.021(1) Uani 1.00 d . . .
C(5) C 0.5986(3) 0.2275(3) 0.3144(3) 0.021(1) Uani 1.00 d . . .
C(6) C 0.5395(3) 0.2640(3) 0.3659(3) 0.018(1) Uani 1.00 d . . .
C(7) C 0.3467(3) 0.3116(3) 0.3748(3) 0.015(1) Uani 1.00 d . . .
C(8) C 0.2497(3) 0.2746(3) 0.3848(3) 0.014(1) Uani 1.00 d . . .
C(9) C 0.1918(3) 0.3189(3) 0.4347(3) 0.017(1) Uani 1.00 d . . .
C(10) C 0.2233(4) 0.4017(3) 0.4653(3) 0.022(1) Uani 1.00 d . . .
C(11) C 0.3063(4) 0.4439(3) 0.4420(3) 0.022(1) Uani 1.00 d . . .
C(12) C 0.3660(3) 0.3994(3) 0.3957(3) 0.016(1) Uani 1.00 d . . .
C(13) C 0.2386(3) 0.1765(3) 0.2443(3) 0.014(1) Uani 1.00 d . . .
C(14) C 0.2168(3) 0.0835(3) 0.2122(3) 0.014(1) Uani 1.00 d . . .
C(15) C 0.2976(4) 0.0181(3) 0.2491(3) 0.019(1) Uani 1.00 d . . .
C(16) C 0.2724(4) -0.0669(3) 0.2239(3) 0.025(1) Uani 1.00 d . . .
C(17) C 0.1644(4) -0.0888(3) 0.1613(3) 0.027(1) Uani 1.00 d . . .
C(18) C 0.0821(4) -0.0266(3) 0.1227(3) 0.024(1) Uani 1.00 d . . .
C(19) C 0.1091(4) 0.0591(3) 0.1481(3) 0.017(1) Uani 1.00 d . . .
C(20) C 0.0533(3) 0.2013(3) 0.1035(3) 0.018(1) Uani 1.00 d . . .
C(21) C -0.0265(4) 0.2528(3) 0.0365(3) 0.025(1) Uani 1.00 d . . .
C(22) C -0.0003(4) 0.3371(3) 0.0261(3) 0.028(1) Uani 1.00 d . . .
C(23) C 0.1059(4) 0.3700(3) 0.0825(3) 0.025(1) Uani 1.00 d . . .
C(24) C 0.1845(4) 0.3183(3) 0.1511(3) 0.019(1) Uani 1.00 d . . .
C(25) C 0.1579(3) 0.2331(3) 0.1651(3) 0.015(1) Uani 1.00 d . . .
C(26) C 0.2109(3) 0.1856(3) 0.3435(3) 0.013(1) Uani 1.00 d . . .
C(27) C 0.2746(3) 0.1179(3) 0.4192(3) 0.016(1) Uani 1.00 d . . .
C(28) C 0.3806(4) 0.1329(3) 0.4917(3) 0.023(1) Uani 1.00 d . . .
C(29) C 0.4333(4) 0.0716(3) 0.5591(3) 0.033(1) Uani 1.00 d . . .
C(30) C 0.3818(4) -0.0084(3) 0.5554(3) 0.032(1) Uani 1.00 d . . .
C(31) C 0.2769(4) -0.0241(3) 0.4870(3) 0.027(1) Uani 1.00 d . . .
C(32) C 0.2232(4) 0.0389(3) 0.4209(3) 0.020(1) Uani 1.00 d . . .
C(33) C 0.0425(4) 0.0863(3) 0.3192(3) 0.018(1) Uani 1.00 d . . .
C(34) C -0.0738(4) 0.0661(3) 0.2822(3) 0.025(1) Uani 1.00 d . . .
C(35) C -0.1538(4) 0.1289(4) 0.2411(3) 0.030(1) Uani 1.00 d . . .
C(36) C -0.1181(4) 0.2127(3) 0.2391(3) 0.024(1) Uani 1.00 d . . .
C(37) C -0.0025(4) 0.2328(3) 0.2752(3) 0.019(1) Uani 1.00 d . . .
C(38) C 0.0818(3) 0.1701(3) 0.3158(3) 0.015(1) Uani 1.00 d . . .
H(1) H 0.3805 0.1341 0.1520 0.0218 Uiso 1.00 calc . . .
H(2) H 0.5757 0.1646 0.1893 0.0264 Uiso 1.00 calc . . .
H(3) H 0.6813 0.2314 0.3363 0.0248 Uiso 1.00 calc . . .
H(4) H 0.1296 0.2913 0.4476 0.0209 Uiso 1.00 calc . . .
H(5) H 0.1863 0.4302 0.5037 0.0267 Uiso 1.00 calc . . .
H(6) H 0.3219 0.5036 0.4577 0.0268 Uiso 1.00 calc . . .
H(7) H 0.3731 0.0325 0.2943 0.0228 Uiso 1.00 calc . . .
H(8) H 0.3307 -0.1102 0.2502 0.0328 Uiso 1.00 calc . . .
H(9) H 0.1460 -0.1483 0.1447 0.0311 Uiso 1.00 calc . . .
H(10) H 0.0064 -0.0418 0.0789 0.0300 Uiso 1.00 calc . . .
H(11) H -0.1004 0.2296 -0.0026 0.0316 Uiso 1.00 calc . . .
H(12) H -0.0558 0.3733 -0.0198 0.0347 Uiso 1.00 calc . . .
H(13) H 0.1271 0.4281 0.0747 0.0310 Uiso 1.00 calc . . .
H(14) H 0.2581 0.3410 0.1890 0.0235 Uiso 1.00 calc . . .
H(15) H 0.4185 0.1875 0.4938 0.0284 Uiso 1.00 calc . . .
H(16) H 0.5064 0.0845 0.6096 0.0398 Uiso 1.00 calc . . .
H(17) H 0.4215 -0.0524 0.6007 0.0395 Uiso 1.00 calc . . .
H(18) H 0.2401 -0.0789 0.4846 0.0325 Uiso 1.00 calc . . .
H(19) H -0.0986 0.0084 0.2857 0.0301 Uiso 1.00 calc . . .
H(20) H -0.2340 0.1147 0.2128 0.0374 Uiso 1.00 calc . . .
H(21) H -0.1741 0.2574 0.2122 0.0294 Uiso 1.00 calc . . .
H(22) H 0.0213 0.2911 0.2733 0.0230 Uiso 1.00 calc . . .

loop_
_atom_site_aniso_label
_atom_site_aniso_U_11
_atom_site_aniso_U_22
_atom_site_aniso_U_33
_atom_site_aniso_U_12
_atom_site_aniso_U_13
_atom_site_aniso_U_23
Br(1) 0.0189(2) 0.0313(3) 0.0265(2) -0.0039(2) 0.0008(2) -0.0073(2)
Br(2) 0.0327(3) 0.0187(2) 0.0348(3) -0.0074(2) 0.0153(2) -0.0008(2)
O(1) 0.013(1) 0.029(2) 0.020(2) -0.006(1) 0.003(1) -0.001(1)
O(2) 0.021(2) 0.020(2) 0.025(2) -0.006(1) 0.006(1) 0.002(1)
C(1) 0.013(2) 0.013(2) 0.014(2) -0.002(2) 0.006(2) 0.002(2)
C(2) 0.013(2) 0.014(2) 0.018(2) 0.000(2) 0.005(2) 0.002(2)
C(3) 0.017(2) 0.014(2) 0.023(2) -0.002(2) 0.009(2) -0.005(2)
C(4) 0.020(2) 0.020(2) 0.030(2) 0.000(2) 0.016(2) 0.000(2)
C(5) 0.012(2) 0.018(2) 0.031(3) 0.004(2) 0.007(2) 0.002(2)
C(6) 0.014(2) 0.016(2) 0.021(2) -0.003(2) 0.005(2) -0.001(2)
C(7) 0.015(2) 0.017(2) 0.009(2) 0.002(2) 0.002(2) 0.001(2)
C(8) 0.012(2) 0.016(2) 0.010(2) 0.002(2) -0.001(2) 0.001(2)
C(9) 0.016(2) 0.025(2) 0.010(2) 0.003(2) 0.003(2) -0.001(2)
C(10) 0.018(2) 0.030(3) 0.018(2) 0.008(2) 0.008(2) -0.008(2)
C(11) 0.023(2) 0.020(3) 0.016(2) 0.002(2) -0.001(2) -0.005(2)
C(12) 0.018(2) 0.014(2) 0.017(2) 0.000(2) 0.007(2) -0.001(2)
C(13) 0.010(2) 0.022(2) 0.010(2) -0.002(2) 0.003(2) -0.004(2)
C(14) 0.015(2) 0.017(2) 0.013(2) -0.003(2) 0.008(2) -0.002(2)
C(15) 0.017(2) 0.022(3) 0.018(2) -0.004(2) 0.008(2) -0.004(2)
C(16) 0.027(3) 0.022(3) 0.026(2) 0.000(2) 0.008(2) -0.002(2)
C(17) 0.043(3) 0.017(2) 0.020(2) -0.010(2) 0.011(2) -0.005(2)
C(18) 0.026(2) 0.025(3) 0.017(2) -0.012(2) 0.004(2) -0.003(2)
C(19) 0.019(2) 0.018(2) 0.015(2) -0.002(2) 0.008(2) 0.001(2)
C(20) 0.018(2) 0.025(3) 0.011(2) 0.000(2) 0.005(2) 0.003(2)
C(21) 0.018(2) 0.044(3) 0.016(2) 0.005(2) 0.008(2) -0.001(2)
C(22) 0.033(3) 0.036(3) 0.016(2) 0.020(2) 0.009(2) 0.008(2)
C(23) 0.037(3) 0.021(3) 0.020(2) 0.005(2) 0.015(2) 0.003(2)
C(24) 0.023(2) 0.022(2) 0.015(2) 0.002(2) 0.011(2) -0.001(2)
C(25) 0.016(2) 0.018(2) 0.012(2) 0.003(2) 0.006(2) -0.001(2)
C(26) 0.012(2) 0.017(2) 0.011(2) -0.001(2) 0.006(2) -0.002(2)
C(27) 0.014(2) 0.021(2) 0.015(2) 0.001(2) 0.009(2) 0.002(2)
C(28) 0.020(2) 0.026(3) 0.021(2) 0.001(2) 0.004(2) 0.002(2)
C(29) 0.026(3) 0.038(3) 0.027(3) 0.000(2) -0.001(2) 0.009(2)
C(30) 0.026(3) 0.035(3) 0.030(3) 0.003(2) 0.005(2) 0.015(2)
C(31) 0.027(3) 0.024(3) 0.029(3) -0.002(2) 0.010(2) 0.006(2)
C(32) 0.016(2) 0.026(3) 0.018(2) -0.001(2) 0.006(2) -0.004(2)
C(33) 0.018(2) 0.024(3) 0.015(2) -0.003(2) 0.010(2) -0.002(2)
C(34) 0.023(2) 0.034(3) 0.020(2) -0.008(2) 0.011(2) -0.003(2)
C(35) 0.013(2) 0.051(3) 0.026(3) -0.009(2) 0.007(2) -0.011(2)
C(36) 0.015(2) 0.037(3) 0.021(2) 0.007(2) 0.007(2) -0.006(2)
C(37) 0.018(2) 0.022(2) 0.017(2) 0.001(2) 0.008(2) -0.003(2)
C(38) 0.013(2) 0.025(2) 0.010(2) -0.002(2) 0.006(2) -0.003(2)

loop_
_atom_type_symbol
_atom_type_description
_atom_type_scat_dispersion_real
_atom_type_scat_dispersion_imag
_atom_type_scat_source
C C 0.003 0.002
;International Tables for Crystallography (1992, Vol. C, Tables 
4.2.6.8 and 6.1.1.1)
;
H H 0.000 0.000
;International Tables for Crystallography (1992, Vol. C, Table 
6.1.1.2)
;
Br Br -0.290 2.459
;International Tables for Crystallography (1992, Vol. C, Tables 
4.2.6.8 and 6.1.1.1)
;
O O 0.011 0.006
;International Tables for Crystallography (1992, Vol. C, Tables 
4.2.6.8 and 6.1.1.1)
;

loop_
_geom_angle_atom_site_label_1
_geom_angle_atom_site_label_2
_geom_angle_atom_site_label_3
_geom_angle
_geom_angle_site_symmetry_1
_geom_angle_site_symmetry_2
_geom_angle_site_symmetry_3
_geom_angle_publ_flag
C(19) O(1) C(20) 117.0(3) . . . yes
C(32) O(2) C(33) 116.7(3) . . . yes
C(2) C(1) C(6) 116.7(4) . . . yes
C(2) C(1) C(7) 118.4(3) . . . yes
C(6) C(1) C(7) 124.8(4) . . . yes
C(1) C(2) C(3) 119.8(4) . . . yes
C(1) C(2) C(13) 119.1(3) . . . yes
C(3) C(2) C(13) 121.0(4) . . . yes
C(2) C(3) C(4) 120.3(4) . . . yes
C(3) C(4) C(5) 120.1(4) . . . yes
C(4) C(5) C(6) 119.0(4) . . . yes
Br(1) C(6) C(1) 121.2(3) . . . yes
Br(1) C(6) C(5) 116.6(3) . . . yes
C(1) C(6) C(5) 121.7(4) . . . yes
C(1) C(7) C(8) 119.2(4) . . . yes
C(1) C(7) C(12) 123.0(4) . . . yes
C(8) C(7) C(12) 117.6(4) . . . yes
C(7) C(8) C(9) 119.3(4) . . . yes
C(7) C(8) C(26) 119.4(3) . . . yes
C(9) C(8) C(26) 121.3(4) . . . yes
C(8) C(9) C(10) 120.1(4) . . . yes
C(9) C(10) C(11) 120.9(4) . . . yes
C(10) C(11) C(12) 118.7(4) . . . yes
Br(2) C(12) C(7) 121.3(3) . . . yes
Br(2) C(12) C(11) 116.6(3) . . . yes
C(7) C(12) C(11) 121.6(4) . . . yes
C(2) C(13) C(14) 110.5(3) . . . yes
C(2) C(13) C(25) 109.7(3) . . . yes
C(2) C(13) C(26) 110.1(3) . . . yes
C(14) C(13) C(25) 108.3(3) . . . yes
C(14) C(13) C(26) 107.2(3) . . . yes
C(25) C(13) C(26) 111.0(3) . . . yes
C(13) C(14) C(15) 123.4(4) . . . yes
C(13) C(14) C(19) 119.8(4) . . . yes
C(15) C(14) C(19) 116.6(4) . . . yes
C(14) C(15) C(16) 122.2(4) . . . yes
C(15) C(16) C(17) 119.5(4) . . . yes
C(16) C(17) C(18) 120.4(4) . . . yes
C(17) C(18) C(19) 119.5(4) . . . yes
O(1) C(19) C(14) 123.1(4) . . . yes
O(1) C(19) C(18) 115.1(4) . . . yes
C(14) C(19) C(18) 121.8(4) . . . yes
O(1) C(20) C(21) 115.8(4) . . . yes
O(1) C(20) C(25) 122.3(4) . . . yes
C(21) C(20) C(25) 122.0(4) . . . yes
C(20) C(21) C(22) 119.9(4) . . . yes
C(21) C(22) C(23) 119.8(4) . . . yes
C(22) C(23) C(24) 119.8(4) . . . yes
C(23) C(24) C(25) 121.3(4) . . . yes
C(13) C(25) C(20) 120.3(4) . . . yes
C(13) C(25) C(24) 122.7(4) . . . yes
C(20) C(25) C(24) 117.0(4) . . . yes
C(8) C(26) C(13) 107.8(3) . . . yes
C(8) C(26) C(27) 108.8(3) . . . yes
C(8) C(26) C(38) 113.6(3) . . . yes
C(13) C(26) C(27) 112.7(3) . . . yes
C(13) C(26) C(38) 106.5(3) . . . yes
C(27) C(26) C(38) 107.5(3) . . . yes
C(26) C(27) C(28) 123.2(4) . . . yes
C(26) C(27) C(32) 120.1(4) . . . yes
C(28) C(27) C(32) 116.5(4) . . . yes
C(27) C(28) C(29) 121.5(4) . . . yes
C(28) C(29) C(30) 120.3(4) . . . yes
C(29) C(30) C(31) 119.6(4) . . . yes
C(30) C(31) C(32) 119.7(4) . . . yes
O(2) C(32) C(27) 122.3(4) . . . yes
O(2) C(32) C(31) 115.3(4) . . . yes
C(27) C(32) C(31) 122.4(4) . . . yes
O(2) C(33) C(34) 114.9(4) . . . yes
O(2) C(33) C(38) 123.5(4) . . . yes
C(34) C(33) C(38) 121.6(4) . . . yes
C(33) C(34) C(35) 120.0(4) . . . yes
C(34) C(35) C(36) 119.8(4) . . . yes
C(35) C(36) C(37) 120.3(4) . . . yes
C(36) C(37) C(38) 121.5(4) . . . yes
C(26) C(38) C(33) 119.0(4) . . . yes
C(26) C(38) C(37) 123.7(4) . . . yes
C(33) C(38) C(37) 116.8(4) . . . yes

loop_
_geom_bond_atom_site_label_1
_geom_bond_atom_site_label_2
_geom_bond_distance
_geom_bond_site_symmetry_1
_geom_bond_site_symmetry_2
_geom_bond_publ_flag
Br(1) C(6) 1.903(4) . . yes
Br(2) C(12) 1.901(4) . . yes
O(1) C(19) 1.374(5) . . yes
O(1) C(20) 1.384(5) . . yes
O(2) C(32) 1.378(5) . . yes
O(2) C(33) 1.364(5) . . yes
C(1) C(2) 1.393(6) . . yes
C(1) C(6) 1.410(6) . . yes
C(1) C(7) 1.483(5) . . yes
C(2) C(3) 1.394(5) . . yes
C(2) C(13) 1.528(5) . . yes
C(3) C(4) 1.377(6) . . yes
C(4) C(5) 1.385(6) . . yes
C(5) C(6) 1.374(6) . . yes
C(7) C(8) 1.396(6) . . yes
C(7) C(12) 1.408(6) . . yes
C(8) C(9) 1.399(5) . . yes
C(8) C(26) 1.527(6) . . yes
C(9) C(10) 1.380(6) . . yes
C(10) C(11) 1.375(6) . . yes
C(11) C(12) 1.379(6) . . yes
C(13) C(14) 1.522(6) . . yes
C(13) C(25) 1.530(6) . . yes
C(13) C(26) 1.656(5) . . yes
C(14) C(15) 1.399(6) . . yes
C(14) C(19) 1.391(5) . . yes
C(15) C(16) 1.385(6) . . yes
C(16) C(17) 1.376(6) . . yes
C(17) C(18) 1.377(7) . . yes
C(18) C(19) 1.398(6) . . yes
C(20) C(21) 1.386(6) . . yes
C(20) C(25) 1.388(6) . . yes
C(21) C(22) 1.379(7) . . yes
C(22) C(23) 1.385(7) . . yes
C(23) C(24) 1.393(6) . . yes
C(24) C(25) 1.404(6) . . yes
C(26) C(27) 1.545(6) . . yes
C(26) C(38) 1.527(5) . . yes
C(27) C(28) 1.393(6) . . yes
C(27) C(32) 1.394(6) . . yes
C(28) C(29) 1.375(6) . . yes
C(29) C(30) 1.395(7) . . yes
C(30) C(31) 1.359(6) . . yes
C(31) C(32) 1.386(6) . . yes
C(33) C(34) 1.386(6) . . yes
C(33) C(38) 1.405(6) . . yes
C(34) C(35) 1.375(7) . . yes
C(35) C(36) 1.386(7) . . yes
C(36) C(37) 1.378(6) . . yes
C(37) C(38) 1.403(6) . . yes

loop_
_geom_contact_atom_site_label_1
_geom_contact_atom_site_label_2
_geom_contact_distance
_geom_contact_site_symmetry_1
_geom_contact_site_symmetry_2
_geom_contact_publ_flag
O(1) C(18) 3.482(5) . 3_555 ?
C(9) C(20) 3.566(5) . 4_555 ?
C(10) C(19) 3.580(6) . 4_555 ?
C(17) C(36) 3.580(6) . 2_545 ?
C(22) C(33) 3.550(6) . 4_554 ?
C(23) C(32) 3.558(6) . 4_554 ?
C(29) C(30) 3.485(7) . 3_656 ?

loop_
_geom_torsion_atom_site_label_1
_geom_torsion_atom_site_label_2
_geom_torsion_atom_site_label_3
_geom_torsion_atom_site_label_4
_geom_torsion
_geom_torsion_site_symmetry_1
_geom_torsion_site_symmetry_2
_geom_torsion_site_symmetry_3
_geom_torsion_site_symmetry_4
_geom_torsion_publ_flag
Br(1) C(6) C(1) C(2) -157.9(3) . . . . yes
Br(1) C(6) C(1) C(7) 21.8(6) . . . . yes
Br(1) C(6) C(5) C(4) 171.0(3) . . . . yes
Br(2) C(12) C(7) C(1) 15.5(5) . . . . yes
Br(2) C(12) C(7) C(8) -159.1(3) . . . . yes
Br(2) C(12) C(11) C(10) 170.0(3) . . . . yes
O(1) C(19) C(14) C(13) 5.9(6) . . . . yes
O(1) C(19) C(14) C(15) -178.7(3) . . . . yes
O(1) C(19) C(18) C(17) 179.0(4) . . . . yes
O(1) C(20) C(21) C(22) -176.2(4) . . . . yes
O(1) C(20) C(25) C(13) -6.0(6) . . . . yes
O(1) C(20) C(25) C(24) 174.2(3) . . . . yes
O(2) C(32) C(27) C(26) -2.4(6) . . . . yes
O(2) C(32) C(27) C(28) 173.9(4) . . . . yes
O(2) C(32) C(31) C(30) -175.7(4) . . . . yes
O(2) C(33) C(34) C(35) 179.6(4) . . . . yes
O(2) C(33) C(38) C(26) 9.6(6) . . . . yes
O(2) C(33) C(38) C(37) -178.3(3) . . . . yes
C(1) C(2) C(3) C(4) 8.8(6) . . . . yes
C(1) C(2) C(13) C(14) -146.4(4) . . . . yes
C(1) C(2) C(13) C(25) 94.2(4) . . . . yes
C(1) C(2) C(13) C(26) -28.2(5) . . . . yes
C(1) C(6) C(5) C(4) -1.1(7) . . . . yes
C(1) C(7) C(8) C(9) 170.5(3) . . . . yes
C(1) C(7) C(8) C(26) -7.6(5) . . . . yes
C(1) C(7) C(12) C(11) -172.7(4) . . . . yes
C(2) C(1) C(6) C(5) 13.9(6) . . . . yes
C(2) C(1) C(7) C(8) 36.5(5) . . . . yes
C(2) C(1) C(7) C(12) -138.0(4) . . . . yes
C(2) C(3) C(4) C(5) 4.5(7) . . . . yes
C(2) C(13) C(14) C(15) 37.4(5) . . . . yes
C(2) C(13) C(14) C(19) -147.5(4) . . . . yes
C(2) C(13) C(25) C(20) 148.2(4) . . . . yes
C(2) C(13) C(25) C(24) -32.1(5) . . . . yes
C(2) C(13) C(26) C(8) 51.3(4) . . . . yes
C(2) C(13) C(26) C(27) -68.8(4) . . . . yes
C(2) C(13) C(26) C(38) 173.6(3) . . . . yes
C(3) C(2) C(1) C(6) -17.5(6) . . . . yes
C(3) C(2) C(1) C(7) 162.9(4) . . . . yes
C(3) C(2) C(13) C(14) 35.7(5) . . . . yes
C(3) C(2) C(13) C(25) -83.6(5) . . . . yes
C(3) C(2) C(13) C(26) 154.0(4) . . . . yes
C(3) C(4) C(5) C(6) -8.3(7) . . . . yes
C(4) C(3) C(2) C(13) -173.4(4) . . . . yes
C(5) C(6) C(1) C(7) -166.5(4) . . . . yes
C(6) C(1) C(2) C(13) 164.7(4) . . . . yes
C(6) C(1) C(7) C(8) -143.1(4) . . . . yes
C(6) C(1) C(7) C(12) 42.4(6) . . . . yes
C(7) C(1) C(2) C(13) -14.9(5) . . . . yes
C(7) C(8) C(9) C(10) 6.6(6) . . . . yes
C(7) C(8) C(26) C(13) -34.6(5) . . . . yes
C(7) C(8) C(26) C(27) 88.0(4) . . . . yes
C(7) C(8) C(26) C(38) -152.4(4) . . . . yes
C(7) C(12) C(11) C(10) -2.2(6) . . . . yes
C(8) C(7) C(12) C(11) 12.7(6) . . . . yes
C(8) C(9) C(10) C(11) 4.3(6) . . . . yes
C(8) C(26) C(13) C(14) 171.6(3) . . . . yes
C(8) C(26) C(13) C(25) -70.3(4) . . . . yes
C(8) C(26) C(27) C(28) -25.1(5) . . . . yes
C(8) C(26) C(27) C(32) 150.9(4) . . . . yes
C(8) C(26) C(38) C(33) -151.2(4) . . . . yes
C(8) C(26) C(38) C(37) 37.4(5) . . . . yes
C(9) C(8) C(7) C(12) -14.7(6) . . . . yes
C(9) C(8) C(26) C(13) 147.4(3) . . . . yes
C(9) C(8) C(26) C(27) -90.1(4) . . . . yes
C(9) C(8) C(26) C(38) 29.5(5) . . . . yes
C(9) C(10) C(11) C(12) -6.5(6) . . . . yes
C(10) C(9) C(8) C(26) -175.4(4) . . . . yes
C(12) C(7) C(8) C(26) 167.2(3) . . . . yes
C(13) C(14) C(15) C(16) 175.1(4) . . . . yes
C(13) C(14) C(19) C(18) -174.6(4) . . . . yes
C(13) C(25) C(20) C(21) 174.2(3) . . . . yes
C(13) C(25) C(24) C(23) -175.7(4) . . . . yes
C(13) C(26) C(27) C(28) 94.4(4) . . . . yes
C(13) C(26) C(27) C(32) -89.6(4) . . . . yes
C(13) C(26) C(38) C(33) 90.3(4) . . . . yes
C(13) C(26) C(38) C(37) -81.2(5) . . . . yes
C(14) C(13) C(25) C(20) 27.6(5) . . . . yes
C(14) C(13) C(25) C(24) -152.7(4) . . . . yes
C(14) C(13) C(26) C(27) 51.5(4) . . . . yes
C(14) C(13) C(26) C(38) -66.2(4) . . . . yes
C(14) C(15) C(16) C(17) -0.8(7) . . . . yes
C(14) C(19) O(1) C(20) 18.9(5) . . . . yes
C(14) C(19) C(18) C(17) -0.5(6) . . . . yes
C(15) C(14) C(13) C(25) 157.6(4) . . . . yes
C(15) C(14) C(13) C(26) -82.6(4) . . . . yes
C(15) C(14) C(19) C(18) 0.8(6) . . . . yes
C(15) C(16) C(17) C(18) 1.0(7) . . . . yes
C(16) C(15) C(14) C(19) -0.1(6) . . . . yes
C(16) C(17) C(18) C(19) -0.4(7) . . . . yes
C(18) C(19) O(1) C(20) -160.6(3) . . . . yes
C(19) O(1) C(20) C(21) 161.0(3) . . . . yes
C(19) O(1) C(20) C(25) -18.8(5) . . . . yes
C(19) C(14) C(13) C(25) -27.4(5) . . . . yes
C(19) C(14) C(13) C(26) 92.5(4) . . . . yes
C(20) C(21) C(22) C(23) 0.3(6) . . . . yes
C(20) C(25) C(13) C(26) -89.9(4) . . . . yes
C(20) C(25) C(24) C(23) 4.0(6) . . . . yes
C(21) C(20) C(25) C(24) -5.6(6) . . . . yes
C(21) C(22) C(23) C(24) -1.7(6) . . . . yes
C(22) C(21) C(20) C(25) 3.5(6) . . . . yes
C(22) C(23) C(24) C(25) -0.5(6) . . . . yes
C(24) C(25) C(13) C(26) 89.8(4) . . . . yes
C(25) C(13) C(26) C(27) 169.6(3) . . . . yes
C(25) C(13) C(26) C(38) 52.0(4) . . . . yes
C(26) C(27) C(28) C(29) 178.4(4) . . . . yes
C(26) C(27) C(32) C(31) 179.8(4) . . . . yes
C(26) C(38) C(33) C(34) -170.6(4) . . . . yes
C(26) C(38) C(37) C(36) 170.7(4) . . . . yes
C(27) C(26) C(38) C(33) -30.7(5) . . . . yes
C(27) C(26) C(38) C(37) 157.8(4) . . . . yes
C(27) C(28) C(29) C(30) 1.1(7) . . . . yes
C(27) C(32) O(2) C(33) -22.6(5) . . . . yes
C(27) C(32) C(31) C(30) 2.3(7) . . . . yes
C(28) C(27) C(26) C(38) -148.5(4) . . . . yes
C(28) C(27) C(32) C(31) -3.9(6) . . . . yes
C(28) C(29) C(30) C(31) -2.8(8) . . . . yes
C(29) C(28) C(27) C(32) 2.2(6) . . . . yes
C(29) C(30) C(31) C(32) 1.1(7) . . . . yes
C(31) C(32) O(2) C(33) 155.4(4) . . . . yes
C(32) O(2) C(33) C(34) -160.8(3) . . . . yes
C(32) O(2) C(33) C(38) 19.0(5) . . . . yes
C(32) C(27) C(26) C(38) 27.5(5) . . . . yes
C(33) C(34) C(35) C(36) -1.6(6) . . . . yes
C(33) C(38) C(37) C(36) -0.9(6) . . . . yes
C(34) C(33) C(38) C(37) 1.5(6) . . . . yes
C(34) C(35) C(36) C(37) 2.1(6) . . . . yes
C(35) C(34) C(33) C(38) -0.3(6) . . . . yes
C(35) C(36) C(37) C(38) -0.8(6) . . . . yes
C(35) C(36) C(37) C(38) -0.8(6) . . . . yes

loop_
_cod_related_entry_id
_cod_related_entry_database
_cod_related_entry_code
1 ChemSpider 9989068
